data_4321934
loop_
_publ_author_name
'Masahiro Yamashita'
'Toshio Manabe'
'Kazuo Inoue'
'Takuya Kawashima'
'Hiroshi Okamoto'
'Hiroshi Kitagawa'
'Tadaoki Mitani'
'Koshiro Toriumi'
'Hiroshi Miyamae'
'Ryuichi Ikeda'

_publ_contact_author
;
     Masahiro_Yamashita
     Graduate_School_of_Human_Informatics
     Nagoya_University
     Chikusa-ku
     Nagoya_464-01
     JAPAN
;
_publ_section_title
;
 Tuning of Spin Density Wave Strengths in Quasi-One-Dimensional
 Halogen-Bridged NiIII Complexes with Strong Electron Correlations,
 [NiIII(chxn)2X]Y2
;
_journal_name_full 'Inorganic Chemistry'
_journal_page_first 1894
_journal_page_last 1899
_journal_paper_doi 10.1021/ic9812499
_journal_volume 38
_journal_year 1999
_chemical_formula_analytical C12H28N6O6ClNi
_chemical_formula_moiety '[Ni(chxn)3Cl](NO3)2'
_chemical_formula_sum 'C12 H28 Cl N6 Ni O6'
_chemical_formula_weight 446.5
_space_group_IT_number 23
_symmetry_cell_setting orthorhombic
_symmetry_space_group_name_Hall 'I 2 2'
_symmetry_space_group_name_H-M 'I 2 2 2'
_audit_creation_date 98-12-11
_audit_creation_method from_xtal_archive_file_using_CIFIO
_cell_angle_alpha 90.00000
_cell_angle_beta 90.00000
_cell_angle_gamma 90.00000
_cell_formula_units_Z 2
_cell_length_a 8.001(5)
_cell_length_b 22.990(20)
_cell_length_c 4.982(3)
_cell_measurement_reflns_used 24
_cell_measurement_temperature 296
_cell_measurement_theta_max 9.99
_cell_measurement_theta_min 8.16
_cell_volume 916.4(11)
_computing_cell_refinement MSC/AFC
_computing_data_collection Rigaku_AFC-5s
_computing_data_reduction xtal_DIFDAT_SORTRF_ADDREF
_computing_molecular_graphics xtal
_computing_publication_material xtal_BONDLA_CIFIO
_computing_structure_refinement xtal_CRYLSQ
_computing_structure_solution xtal
_diffrn_ambient_temperature 296
_diffrn_measurement_method 2theta-omega
_diffrn_radiation_detector sintillation
_diffrn_radiation_monochromator graphite
_diffrn_radiation_source Mo_Kalpha
_diffrn_radiation_type xray_tube
_diffrn_radiation_wavelength .71069
_diffrn_reflns_av_sigmaI/netI 0
_diffrn_reflns_limit_h_max 10
_diffrn_reflns_limit_h_min 0
_diffrn_reflns_limit_k_max 29
_diffrn_reflns_limit_k_min 0
_diffrn_reflns_limit_l_max 6
_diffrn_reflns_limit_l_min 0
_diffrn_reflns_number 1287
_diffrn_reflns_theta_max 27.45
_diffrn_reflns_theta_min 1.77
_diffrn_standards_decay_% -7
_diffrn_standards_interval_count 100
_diffrn_standards_number 3
_exptl_crystal_colour brown
_exptl_crystal_density_diffrn 1.618
_exptl_crystal_density_meas 0
_exptl_crystal_description plate
_exptl_crystal_F_000 469.88
_exptl_crystal_size_max .45
_exptl_crystal_size_mid .25
_exptl_crystal_size_min .10
_refine_diff_density_max 1.083
_refine_diff_density_min -1.136
_refine_ls_abs_structure_details none
_refine_ls_abs_structure_Flack 0
_refine_ls_extinction_coef 2509(204)
_refine_ls_extinction_expression Eq22_p292_"Cryst._Comp."_Munksgaard_1970
_refine_ls_extinction_method Zachariasen
_refine_ls_goodness_of_fit_all 5.241
_refine_ls_goodness_of_fit_obs 5.533
_refine_ls_matrix_type full
_refine_ls_number_constraints 0
_refine_ls_number_parameters 66
_refine_ls_number_reflns 580
_refine_ls_number_restraints 0
_refine_ls_R_factor_all .073
_refine_ls_R_factor_obs .066
_refine_ls_shift/esd_max .16
_refine_ls_shift/esd_mean .032
_refine_ls_structure_factor_coef F
_refine_ls_weighting_scheme sigma
_refine_ls_wR_factor_all .058
_refine_ls_wR_factor_obs .058
_reflns_d_resolution_high .771
_reflns_d_resolution_low 11.495
_reflns_limit_h_max 10
_reflns_limit_h_min 0
_reflns_limit_k_max 29
_reflns_limit_k_min 0
_reflns_limit_l_max 6
_reflns_limit_l_min 0
_reflns_number_observed 587
_reflns_number_total 643
_reflns_observed_criterion refl_observed_if_Inet_>_3.00_sigma(Inet)
_cod_data_source_file ic9812499.cif
_cod_data_source_block nicy
_cod_original_sg_symbol_Hall I_2_2
_cod_original_formula_sum 'C12 H28 N6 O6 Cl Ni'
_cod_database_code 4321934

loop_
_symmetry_equiv_pos_as_xyz
+x,+y,+z
-x,-y,+z
+x,-y,-z
-x,+y,-z
1/2+x,1/2+y,1/2+z
1/2-x,1/2-y,1/2+z
1/2+x,1/2-y,1/2-z
1/2-x,1/2+y,1/2-z

loop_
_atom_site_aniso_label
_atom_site_aniso_U_11
_atom_site_aniso_U_22
_atom_site_aniso_U_33
_atom_site_aniso_U_12
_atom_site_aniso_U_13
_atom_site_aniso_U_23
Ni .0134(11) .0241(13) .0221(14) .00000 .00000 .00000
Cl .032(3) .037(3) .023(2) .00000 .00000 .00000
N01 .020(4) .025(3) .019(5) -.001(3) -.004(8) .004(7)
C02 .024(5) .024(5) .042(10) .004(4) -.001(6) -.001(5)
C03 .041(5) .026(4) .031(8) -.007(4) -.006(9) -.007(8)
C04 .058(7) .028(5) .058(12) -.010(5) .012(8) .004(6)
O01N .051(5) .100(6) .063(7) .031(5) -.015(12) -.025(12)
O02N .020(12) .088(10) .077(11) .006(12) -.004(16) -.052(10)

loop_
_atom_site_label
_atom_site_fract_x
_atom_site_fract_y
_atom_site_fract_z
_atom_site_U_iso_or_equiv
_atom_site_thermal_displace_type
_atom_site_calc_flag
_atom_site_calc_attached_atom
Ni .50000 .50000 .50000 .0199(13) Uani ? ?
Cl .50000 .50000 .00000 .031(3) Uani ? ?
N01 .6662(9) .5605(3) .480(3) .022(4) Uani ? ?
C02 .5838(11) .6171(4) .430(2) .030(6) Uani ? ?
C03 .6861(12) .6698(4) .525(5) .033(6) Uani ? ?
C04 .5823(13) .7232(4) .428(3) .048(8) Uani ? ?
O01N -.1336(9) .5929(3) -.014(4) .071(6) Uani ? ?
O02N -.017(4) .5387(6) .272(3) .061(11) Uani ? ?
N008 -.004(8) .5771(6) .075(3) .037(4) Uiso ? ?
H01 .76630 .55210 .63480 .06500 Uiso ? ?
H02 .72160 .56480 .31780 .06500 Uiso ? ?
H03 .56030 .60550 .22830 .06500 Uiso ? ?
H04 .78750 .66410 .54070 .06500 Uiso ? ?
H05 .69620 .66530 .73030 .06500 Uiso ? ?
H06 .65800 .75990 .52730 .06500 Uiso ? ?
H07 .58650 .73820 .21490 .06500 Uiso ? ?

loop_
_atom_type_symbol
_atom_type_description
_atom_type_oxidation_number
_atom_type_number_in_cell
_atom_type_scat_dispersion_real
_atom_type_scat_dispersion_imag
_atom_type_scat_source
Ni ? 0 2 .285 1.113 International_Tables_Vol_IV_Tables_2.2B_and_2.3.1
Cl ? 0 2 .132 .159 International_Tables_Vol_IV_Tables_2.2B_and_2.3.1
N ? 0 12 .004 .003 International_Tables_Vol_IV_Tables_2.2B_and_2.3.1
O ? 0 12 .008 .006 International_Tables_Vol_IV_Tables_2.2B_and_2.3.1
C ? 0 24 .002 .002 International_Tables_Vol_IV_Tables_2.2B_and_2.3.1
H ? 0 56 0 0 International_Tables_Vol_IV_Tables_2.2B_and_2.3.1

loop_
_diffrn_attenuator_code
_diffrn_attenuator_scale
? ?

loop_
_geom_angle_atom_site_label_1
_geom_angle_atom_site_label_2
_geom_angle_atom_site_label_3
_geom_angle
_geom_angle_site_symmetry_1
_geom_angle_site_symmetry_2
_geom_angle_site_symmetry_3
_geom_angle_publ_flag
Cl Ni N01 87.1(5) . . . ?
Cl Ni Cl 180.0000 . . 1_556 ?
Cl Ni N01 87.1(5) . . 2_665 ?
Cl Ni N01 92.9(5) . . 3_566 ?
Cl Ni N01 92.9(5) . . 4_656 ?
N01 Ni Cl 92.9(5) . . 1_556 ?
N01 Ni N01 174.1(7) . . 2_665 ?
N01 Ni N01 92.7(3) . . 3_566 ?
N01 Ni N01 87.6(3) . . 4_656 ?
Cl Ni N01 92.9(5) 1_556 . 2_665 ?
Cl Ni N01 87.1(5) 1_556 . 3_566 ?
Cl Ni N01 87.1(5) 1_556 . 4_656 ?
N01 Ni N01 87.6(3) 2_665 . 3_566 ?
N01 Ni N01 92.7(3) 2_665 . 4_656 ?
N01 Ni N01 174.1(7) 3_566 . 4_656 ?
Ni Cl Ni 180.0000 . . 1_554 ?
Ni N01 C02 109.6(5) . . . ?
Ni N01 H01 109.3(7) . . . ?
Ni N01 H02 116.8(9) . . . ?
C02 N01 H01 125.6(9) . . . ?
C02 N01 H02 88.4(9) . . . ?
H01 N01 H02 106.0(6) . . . ?
N01 C02 C03 113.8(8) . . . ?
N01 C02 H03 91.0(9) . . . ?
N01 C02 C02 108.5(8) . . 4_656 ?
C03 C02 H03 125.9(11) . . . ?
C03 C02 C02 109.3(9) . . 4_656 ?
H03 C02 C02 106.4(8) . . 4_656 ?
C02 C03 C04 103.9(10) . . . ?
C02 C03 H04 115.3(9) . . . ?
C02 C03 H05 105.5(10) . . . ?
C04 C03 H04 132.8(11) . . . ?
C04 C03 H05 115.4(12) . . . ?
H04 C03 H05 79.2(15) . . . ?
C03 C04 H06 99.4(9) . . . ?
C03 C04 H07 121.5(12) . . . ?
C03 C04 C04 108.6(10) . . 4_656 ?
H06 C04 H07 99.6(8) . . . ?
H06 C04 C04 104.8(9) . . 4_656 ?
H07 C04 C04 118.9(10) . . 4_656 ?
N008 O01N N008 36.6(18) 1_655 1_655 4_655 ?
O01N N008 O02N 114(5) 1_655 1_655 1_655 ?
O01N N008 O01N 128.1(17) 1_655 1_655 4_655 ?
O01N N008 N008 72(6) 1_655 1_655 4_655 ?
O02N N008 O01N 118(5) 1_655 1_655 4_655 ?
O02N N008 N008 138(2) 1_655 1_655 4_655 ?
O01N N008 N008 71(7) 4_655 1_655 4_655 ?

loop_
_geom_bond_atom_site_label_1
_geom_bond_atom_site_label_2
_geom_bond_distance
_geom_bond_site_symmetry_1
_geom_bond_site_symmetry_2
_geom_bond_publ_flag
Ni Cl 2.4912(14) . . ?
Ni N01 1.927(7) . . ?
Ni Cl 2.4912(14) . 1_556 ?
Ni N01 1.927(7) . 2_665 ?
Ni N01 1.927(7) . 3_566 ?
Ni N01 1.927(7) . 4_656 ?
N01 C02 1.480(11) . . ?
N01 H01 1.128(12) . . ?
N01 H02 .928(15) . . ?
C02 C03 1.537(14) . . ?
C02 H03 1.056(11) . . ?
C02 C02 1.512(13) . 4_656 ?
C03 C04 1.558(14) . . ?
C03 H04 .826(9) . . ?
C03 H05 1.03(2) . . ?
C04 H06 1.152(10) . . ?
C04 H07 1.116(13) . . ?
C04 C04 1.500(16) . 4_656 ?
O01N N008 1.19(6) 1_655 1_655 ?
O01N N008 1.20(6) 1_655 4_655 ?
O02N N008 1.32(2) 1_655 1_655 ?
N008 N008 .75(2) 1_655 4_655 ?

loop_
_geom_contact_atom_site_label_1
_geom_contact_atom_site_label_2
_geom_contact_distance
_geom_contact_site_symmetry_1
_geom_contact_site_symmetry_2
_geom_contact_publ_flag
Ni Ni 4.982(3) . 1_556 ?
Ni Ni 4.982(3) . 1_554 ?
Ni C02 2.796(9) . 4_656 ?
Ni C02 2.796(9) . 3_566 ?
Ni C02 2.796(9) . 2_665 ?
Ni C02 2.796(9) . . ?
Ni C03 4.180(9) . 3_566 ?
Ni C03 4.180(9) . . ?
Ni C03 4.180(9) . 4_656 ?
Ni C03 4.180(9) . 2_665 ?
Ni H01 2.5348(13) . 4_656 ?
Ni H01 2.5348(13) . 2_665 ?
Ni H01 2.5348(13) . . ?
Ni H01 2.5348(13) . 3_566 ?
Ni H02 2.4873(12) . 2_665 ?
Ni H02 2.4873(12) . 4_656 ?
Ni H02 2.4873(12) . . ?
Ni H02 2.4873(12) . 3_566 ?
Ni H03 2.8192(18) . 2_665 ?
Ni H03 4.391(2) . 3_565 ?
Ni H03 4.391(2) . 4_655 ?
Ni H03 2.8192(18) . 4_656 ?
Ni H03 4.391(2) . 1_556 ?
Ni H03 4.391(2) . 2_666 ?
Ni H03 2.8192(18) . . ?
Ni H03 2.8192(18) . 3_566 ?
Ni H05 4.269(3) . 3_566 ?
Ni H05 4.269(3) . 4_656 ?
Ni H05 4.269(3) . . ?
Ni H05 4.269(3) . 2_665 ?
Cl N01 3.227(14) . 2_664 ?
Cl N01 3.070(14) . 4_655 ?
Cl N01 3.070(14) . 3_565 ?
Cl N01 3.070(14) . 2_665 ?
Cl N01 3.070(14) . . ?
Cl N01 3.227(14) . 1_554 ?
Cl N01 3.227(14) . 4_656 ?
Cl N01 3.227(14) . 3_566 ?
Cl C02 3.971(10) . 1_554 ?
Cl C02 3.971(10) . 4_656 ?
Cl C02 3.505(10) . 4_655 ?
Cl C02 3.971(10) . 2_664 ?
Cl C02 3.971(10) . 3_566 ?
Cl C02 3.505(10) . 2_665 ?
Cl C02 3.505(10) . 3_565 ?
Cl C02 3.505(10) . . ?
Cl H01 3.9971(16) . 2_665 ?
Cl H01 3.9971(16) . 4_655 ?
Cl H01 3.0471(13) . 2_664 ?
Cl H01 3.0471(13) . 3_566 ?
Cl H01 3.9971(16) . 3_565 ?
Cl H01 3.0471(13) . 4_656 ?
Cl H01 3.9971(16) . . ?
Cl H01 3.0471(13) . 1_554 ?
Cl H02 2.8053(11) . 3_565 ?
Cl H02 4.1128(17) . 3_566 ?
Cl H02 4.1128(17) . 1_554 ?
Cl H02 2.8053(11) . . ?
Cl H02 4.1128(17) . 4_656 ?
Cl H02 2.8053(11) . 4_655 ?
Cl H02 4.1128(17) . 2_664 ?
Cl H02 2.8053(11) . 2_665 ?
Cl H03 2.7220(18) . 2_665 ?
Cl H03 2.7220(18) . . ?
Cl H03 2.7220(18) . 3_565 ?
Cl H03 2.7220(18) . 4_655 ?
N01 N01 3.849(9) . 2_665 ?
N01 N01 2.789(9) . 3_566 ?
N01 N01 2.667(10) . 4_656 ?
N01 C02 2.428(11) . 4_656 ?
N01 C02 4.161(11) . 3_566 ?
N01 C03 2.528(11) . . ?
N01 C03 3.776(11) . 4_656 ?
N01 C04 3.808(11) . . ?
N01 C04 4.260(12) . 4_656 ?
N01 H01 2.770(7) . 3_566 ?
N01 H01 3.513(8) . 4_656 ?
N01 H02 3.264(9) . 4_656 ?
N01 H02 3.084(8) . 3_566 ?
N01 H03 3.960(16) . 1_556 ?
N01 H03 2.542(11) . 4_656 ?
N01 H03 1.834(12) . . ?
N01 H04 2.589(7) . . ?
N01 H05 2.723(10) . . ?
N01 H05 3.913(8) . 4_656 ?
C02 C03 2.486(13) . 4_656 ?
C02 C04 2.866(13) . 4_656 ?
C02 C04 2.438(12) . . ?
C02 H01 2.326(9) . . ?
C02 H01 3.191(9) . 4_656 ?
C02 H02 1.725(9) . . ?
C02 H02 2.999(9) . 4_656 ?
C02 H03 3.992(11) . 1_556 ?
C02 H03 3.486(11) . 4_655 ?
C02 H03 2.074(10) . 4_656 ?
C02 H04 2.032(9) . . ?
C02 H04 3.164(9) . 4_656 ?
C02 H05 3.766(11) . 1_554 ?
C02 H05 2.623(9) . 4_656 ?
C02 H05 2.068(10) . . ?
C02 H06 3.371(9) . . ?
C02 H06 3.816(9) . 4_656 ?
C02 H06 4.036(9) . 6_664 ?
C02 H07 2.983(9) . . ?
C02 H07 3.569(9) . 4_656 ?
C03 C03 2.988(13) . 4_656 ?
C03 C04 3.677(18) . 6_665 ?
C03 C04 2.484(14) . 4_656 ?
C03 C04 4.28(2) . 6_664 ?
C03 H01 2.835(9) . . ?
C03 H02 2.641(12) . . ?
C03 H03 2.754(13) . 4_656 ?
C03 H03 3.93(2) . 1_556 ?
C03 H03 2.320(16) . . ?
C03 H04 3.805(10) . 4_656 ?
C03 H05 3.314(12) . 4_656 ?
C03 H05 3.96(2) . 1_554 ?
C03 H06 3.230(18) . 6_665 ?
C03 H06 3.211(18) . 6_664 ?
C03 H06 3.455(9) . 4_656 ?
C03 H06 2.083(8) . . ?
C03 H07 2.946(11) . 6_665 ?
C03 H07 4.020(11) . 7_565 ?
C03 H07 2.985(13) . 4_656 ?
C03 H07 3.86(2) . 1_556 ?
C03 H07 2.343(16) . . ?
C04 C04 3.864(16) . 6_664 ?
C04 C04 3.864(16) . 6_665 ?
C04 H02 3.847(9) . . ?
C04 H03 2.887(10) . . ?
C04 H03 3.399(10) . 4_656 ?
C04 H04 2.204(10) . . ?
C04 H04 3.259(10) . 4_656 ?
C04 H04 3.394(11) . 6_664 ?
C04 H05 3.831(13) . 1_554 ?
C04 H05 3.269(10) . 6_664 ?
C04 H05 2.712(10) . 4_656 ?
C04 H05 2.208(11) . . ?
C04 H06 2.907(12) . 6_664 ?
C04 H06 2.112(10) . 4_656 ?
C04 H06 3.660(13) . 6_665 ?
C04 H07 3.492(13) . 4_655 ?
C04 H07 3.937(14) . 1_556 ?
C04 H07 2.261(12) . 4_656 ?
C04 H07 3.140(11) . 6_665 ?
O01N O01N 4.271(11) 1_655 3_665 ?
O01N O01N 2.142(10) 1_655 4_655 ?
O01N O02N 3.55(2) 1_655 2_665 ?
O01N O02N 3.41(2) 1_655 3_665 ?
O01N O02N 3.88(3) 1_655 1_654 ?
O01N O02N 2.16(3) 1_655 4_655 ?
O01N O02N 2.11(3) 1_655 1_655 ?
O01N O02N 4.08(3) 1_655 4_656 ?
O01N N008 4.08(2) 1_655 2_665 ?
O01N N008 4.05(2) 1_655 3_665 ?
O01N H01 3.46(2) 1_655 . ?
O01N H01 3.617(13) 1_655 4_756 ?
O01N H01 3.914(13) 1_655 3_566 ?
O01N H01 2.140(19) 1_655 1_554 ?
O01N H02 3.684(11) 1_655 4_755 ?
O01N H02 2.119(18) 1_655 . ?
O01N H02 3.58(2) 1_655 1_554 ?
O01N H03 2.746(12) 1_655 . ?
O01N H03 3.589(10) 1_655 4_655 ?
O01N H04 3.27(2) 1_655 . ?
O01N H04 3.989(14) 1_655 4_756 ?
O01N H04 2.829(18) 1_655 1_554 ?
O01N H05 2.500(13) 1_655 1_554 ?
O01N H06 3.397(8) 1_655 6_664 ?
O02N O02N 3.24(2) 1_655 3_665 ?
O02N O02N 1.80(2) 1_655 2_665 ?
O02N O02N 2.89(2) 1_655 3_666 ?
O02N O02N 2.72(2) 1_655 4_655 ?
O02N O02N 2.29(2) 1_655 4_656 ?
O02N N008 1.95(2) 1_655 4_655 ?
O02N N008 2.84(2) 1_655 2_665 ?
O02N N008 4.10(2) 1_655 1_656 ?
O02N N008 3.18(2) 1_655 3_665 ?
O02N N008 3.38(2) 1_655 4_656 ?
O02N N008 4.21(2) 1_655 3_666 ?
O02N H01 2.75(2) 1_655 3_566 ?
O02N H01 2.09(3) 1_655 4_756 ?
O02N H01 3.63(2) 1_655 1_554 ?
O02N H01 2.52(3) 1_655 . ?
O02N H01 3.42(2) 1_655 2_765 ?
O02N H02 3.82(2) 1_655 4_755 ?
O02N H02 3.77(2) 1_655 3_566 ?
O02N H02 3.36(2) 1_655 2_765 ?
O02N H02 3.18(3) 1_655 4_756 ?
O02N H02 2.18(3) 1_655 . ?
O02N H03 3.72(3) 1_655 . ?
O02N H04 3.54(2) 1_655 4_756 ?
O02N H04 3.541(19) 1_655 . ?
O02N H05 3.88(2) 1_655 4_756 ?
N008 N008 3.62(2) 1_655 3_665 ?
N008 N008 3.54(2) 1_655 2_665 ?
N008 N008 4.24(2) 1_655 4_656 ?
N008 H01 3.78(4) 1_655 3_566 ?
N008 H01 3.39(4) 1_655 . ?
N008 H01 2.46(5) 1_655 4_756 ?
N008 H01 2.92(4) 1_655 1_554 ?
N008 H02 3.00(5) 1_655 4_755 ?
N008 H02 3.79(4) 1_655 4_756 ?
N008 H02 2.52(6) 1_655 . ?
N008 H03 3.91(6) 1_655 4_755 ?
N008 H03 3.63(6) 1_655 . ?
N008 H04 3.72(3) 1_655 1_554 ?
N008 H04 3.27(4) 1_655 4_756 ?
N008 H04 3.49(3) 1_655 . ?
N008 H05 3.58(5) 1_655 1_554 ?
N008 H05 3.33(5) 1_655 4_756 ?
N008 H06 4.00(3) 1_655 7_565 ?
N008 H06 3.95(2) 1_655 6_664 ?

loop_
_geom_torsion_atom_site_label_1
_geom_torsion_atom_site_label_2
_geom_torsion_atom_site_label_3
_geom_torsion_atom_site_label_4
_geom_torsion
_geom_torsion_site_symmetry_1
_geom_torsion_site_symmetry_2
_geom_torsion_site_symmetry_3
_geom_torsion_site_symmetry_4
_geom_torsion_publ_flag
N01 Ni Cl Ni 89.99998 . . . 1_554 ?
Cl Ni Cl Ni 89.99998 1_556 . . 1_554 ?
N01 Ni Cl Ni 89.99998 2_665 . . 1_554 ?
N01 Ni Cl Ni 89.99998 3_566 . . 1_554 ?
N01 Ni Cl Ni 89.99998 4_656 . . 1_554 ?
Cl Ni N01 C02 80.7(10) . . . . ?
Cl Ni N01 H01 -138.0(8) . . . . ?
Cl Ni N01 H02 -17.7(7) . . . . ?
Cl Ni N01 C02 -99.3(10) 1_556 . . . ?
Cl Ni N01 H01 42.0(8) 1_556 . . . ?
Cl Ni N01 H02 162.3(7) 1_556 . . . ?
N01 Ni N01 C02 81(3) 2_665 . . . ?
N01 Ni N01 H01 -138(3) 2_665 . . . ?
N01 Ni N01 H02 -18(3) 2_665 . . . ?
N01 Ni N01 C02 173.5(11) 3_566 . . . ?
N01 Ni N01 H01 -45.2(9) 3_566 . . . ?
N01 Ni N01 H02 75.1(8) 3_566 . . . ?
N01 Ni N01 C02 -12.4(11) 4_656 . . . ?
N01 Ni N01 H01 129.0(9) 4_656 . . . ?
N01 Ni N01 H02 -110.8(8) 4_656 . . . ?
Cl Ni N01 C02 -99.3(10) . . 4_656 4_656 ?
N01 Ni N01 C02 -12.4(11) . . 4_656 4_656 ?
Cl Ni N01 C02 80.7(10) 1_556 . 4_656 4_656 ?
N01 Ni N01 C02 173.5(11) 2_665 . 4_656 4_656 ?
N01 Ni N01 C02 81(3) 3_566 . 4_656 4_656 ?
Ni N01 C02 C03 155.7(11) . . . . ?
Ni N01 C02 H03 -73.8(9) . . . . ?
Ni N01 C02 C02 33.9(12) . . . 4_656 ?
H01 N01 C02 C03 22.2(18) . . . . ?
H01 N01 C02 H03 152.7(11) . . . . ?
H01 N01 C02 C02 -99.6(12) . . . 4_656 ?
H02 N01 C02 C03 -86.4(13) . . . . ?
H02 N01 C02 H03 44.1(8) . . . . ?
H02 N01 C02 C02 151.8(8) . . . 4_656 ?
N01 C02 C03 C04 175.1(11) . . . . ?
N01 C02 C03 H04 22(3) . . . . ?
N01 C02 C03 H05 -63.0(12) . . . . ?
H03 C02 C03 C04 65.0(14) . . . . ?
H03 C02 C03 H04 -88(2) . . . . ?
H03 C02 C03 H05 -173.2(8) . . . . ?
C02 C02 C03 C04 -63.5(14) 4_656 . . . ?
C02 C02 C03 H04 143.5(19) 4_656 . . . ?
C02 C02 C03 H05 58.3(10) 4_656 . . . ?
N01 C02 C02 N01 -44.1(12) . . 4_656 4_656 ?
C03 C02 C02 N01 -168.7(11) . . 4_656 4_656 ?
H03 C02 C02 N01 52.7(11) . . 4_656 4_656 ?
C02 C03 C04 H06 173.6(11) . . . . ?
C02 C03 C04 H07 -79.0(13) . . . . ?
C02 C03 C04 C04 64.5(15) . . . 4_656 ?
H04 C03 C04 H06 -40(3) . . . . ?
H04 C03 C04 H07 67(3) . . . . ?
H04 C03 C04 C04 -150(3) . . . 4_656 ?
H05 C03 C04 H06 58.6(11) . . . . ?
H05 C03 C04 H07 166.0(8) . . . . ?
H05 C03 C04 C04 -50.6(12) . . . 4_656 ?
Ni N01 C02 C02 33.9(12) . 4_656 4_656 . ?
N008 O01N N008 O02N -136(3) 4_655 1_655 1_655 1_655 ?
N008 O01N N008 O01N 47(3) 4_655 1_655 1_655 4_655 ?
N008 O01N N008 N008 0(3) 4_655 1_655 1_655 4_655 ?
N008 O01N N008 N008 0(3) 1_655 1_655 4_655 1_655 ?
N008 O01N N008 O01N -47(3) 1_655 1_655 4_655 4_655 ?
O01N N008 O01N N008 -47(3) 1_655 1_655 4_655 4_655 ?
O02N N008 O01N N008 135(3) 1_655 1_655 4_655 4_655 ?
N008 N008 O01N N008 0(3) 4_655 1_655 4_655 4_655 ?
O01N N008 N008 O01N -.0(5) 1_655 1_655 4_655 1_655 ?
O01N N008 N008 O01N 142.6(11) 1_655 1_655 4_655 4_655 ?
O02N N008 N008 O01N 107(12) 1_655 1_655 4_655 1_655 ?
O02N N008 N008 O01N -111(12) 1_655 1_655 4_655 4_655 ?
O01N N008 N008 O01N -142.6(11) 4_655 1_655 4_655 1_655 ?
O01N N008 N008 O01N -.0(5) 4_655 1_655 4_655 4_655 ?
N008 O01N N008 O01N 47(3) 1_655 4_655 4_655 1_655 ?
N008 O01N N008 N008 0(3) 1_655 4_655 4_655 1_655 ?

loop_
_reflns_scale_group_code
_reflns_scale_meas_F
? 2.357
